data_7249531
loop_
_publ_author_name
'Zhang, Jinliang'
'Zhang, Zhiqiang'
'Gao, Congli'
'Li, Xi-Li'

_publ_section_title
;
 Two chiral EuIII and SmIII enantiomeric pairs with enantiopure N-donor
 ligands: showing strong third-harmonic generation and photoluminescence
 properties
;
_journal_issue 47
_journal_name_full CrystEngComm
_journal_page_first 6757
_journal_page_last 6764
_journal_paper_doi 10.1039/D4CE01052C
_journal_volume 26
_journal_year 2024
_chemical_absolute_configuration rmad
_chemical_formula_moiety 'C61 H50 N3 O6 Sm'
_chemical_formula_sum 'C61 H50 N3 O6 Sm'
_chemical_formula_weight 1071.39
_space_group_crystal_system monoclinic
_space_group_IT_number 4
_space_group_name_Hall 'P 2yb'
_space_group_name_H-M_alt 'P 1 21 1'
_atom_sites_solution_hydrogens geom
_audit_creation_method SHELXL-2014/7
_audit_update_record
;
2024-09-06 deposited with the CCDC.	2024-11-01 downloaded from the CCDC.
;
_cell_angle_alpha 90
_cell_angle_beta 93.560(2)
_cell_angle_gamma 90
_cell_formula_units_Z 2
_cell_length_a 9.5520(2)
_cell_length_b 20.9501(5)
_cell_length_c 12.6405(3)
_cell_measurement_reflns_used 4776
_cell_measurement_temperature 293(2)
_cell_measurement_theta_max 36.319
_cell_measurement_theta_min 1.752
_cell_volume 2524.68(10)
_computing_cell_refinement APEX2
_computing_data_collection 'APEX2 (Bruker, 2013)'
_computing_data_reduction APEX2
_computing_molecular_graphics 'Olex2 (Dolomanov et al., 2009)'
_computing_publication_material 'Olex2 (Dolomanov et al., 2009)'
_computing_structure_refinement 'SHELXL-2014/7 (Sheldrick, 2014)'
_computing_structure_solution 'SHELXS (Bruker, 2000)'
_diffrn_ambient_temperature 293(2)
_diffrn_measured_fraction_theta_full 0.997
_diffrn_measured_fraction_theta_max 0.971
_diffrn_measurement_device_type 'PHOTON 100 CMOS detector'
_diffrn_measurement_method 'omega scan'
_diffrn_radiation_type CuK\a
_diffrn_radiation_wavelength 1.54178
_diffrn_reflns_av_R_equivalents 0.0659
_diffrn_reflns_av_unetI/netI 0.0910
_diffrn_reflns_Laue_measured_fraction_full 0.997
_diffrn_reflns_Laue_measured_fraction_max 0.971
_diffrn_reflns_limit_h_max 11
_diffrn_reflns_limit_h_min -11
_diffrn_reflns_limit_k_max 15
_diffrn_reflns_limit_k_min -25
_diffrn_reflns_limit_l_max 15
_diffrn_reflns_limit_l_min -13
_diffrn_reflns_number 9639
_diffrn_reflns_point_group_measured_fraction_full 0.682
_diffrn_reflns_point_group_measured_fraction_max 0.657
_diffrn_reflns_theta_full 67.679
_diffrn_reflns_theta_max 72.637
_diffrn_reflns_theta_min 3.503
_exptl_absorpt_coefficient_mu 9.178
_exptl_absorpt_correction_T_max 0.175
_exptl_absorpt_correction_T_min 0.151
_exptl_absorpt_correction_type multi-scan
_exptl_absorpt_process_details 'SADABS; Bruker, 2012'
_exptl_crystal_colour 'Pale yellow'
_exptl_crystal_density_diffrn 1.409
_exptl_crystal_description BLOCK
_exptl_crystal_F_000 1094
_exptl_crystal_size_max 0.25
_exptl_crystal_size_mid 0.23
_exptl_crystal_size_min 0.19
_refine_diff_density_max 3.262
_refine_diff_density_min -2.460
_refine_diff_density_rms 0.148
_refine_ls_abs_structure_details
;
 Classical Flack method preferred over Parsons because s.u. lower.
;
_refine_ls_abs_structure_Flack 0.006(8)
_refine_ls_extinction_method none
_refine_ls_goodness_of_fit_ref 1.062
_refine_ls_hydrogen_treatment constr
_refine_ls_matrix_type full
_refine_ls_number_parameters 642
_refine_ls_number_reflns 6581
_refine_ls_number_restraints 4
_refine_ls_restrained_S_all 1.062
_refine_ls_R_factor_all 0.0882
_refine_ls_R_factor_gt 0.0833
_refine_ls_shift/su_max 0.000
_refine_ls_shift/su_mean 0.000
_refine_ls_structure_factor_coef Fsqd
_refine_ls_weighting_details 'w=1/[\s^2^(Fo^2^)+(0.1524P)^2^] where P=(Fo^2^+2Fc^2^)/3'
_refine_ls_weighting_scheme calc
_refine_ls_wR_factor_gt 0.2166
_refine_ls_wR_factor_ref 0.2257
_reflns_Friedel_coverage 0.314
_reflns_Friedel_fraction_full 0.348
_reflns_Friedel_fraction_max 0.323
_reflns_number_gt 5776
_reflns_number_total 6581
_reflns_threshold_expression 'I > 2\s(I)'
_cod_data_source_file d4ce01052c2.cif
_cod_data_source_block 22
_cod_depositor_comments
;
The following automatic conversions were performed:

data item '_chemical_absolute_configuration' value 'RMAD' was changed
to 'rmad' in accordance with the
/home/data/users/saulius/crontab/automatic-downloads/rss-feeds/RSC/lib/dictionaries/cif_core.dic
dictionary named 'cif_core.dic' version 2.4.2 last updated on
2011-04-26.

Automatic conversion script
Id: cif_fix_values 8170 2020-07-09 18:12:32Z antanas 

 Adding full bibliography for 7249528--7249531.cif.
;
_cod_original_sg_symbol_H-M 'P 21'
_cod_database_code 7249531
_shelx_shelxl_version_number 2014/7
_shelx_space_group_comment
;
The symmetry employed for this shelxl refinement is uniquely defined
by the following loop, which should always be used as a source of
symmetry information in preference to the above space-group names.
They are only intended as comments.
;

loop_
_space_group_symop_operation_xyz
'x, y, z'
'-x, y+1/2, -z'

loop_
_atom_site_label
_atom_site_type_symbol
_atom_site_fract_x
_atom_site_fract_y
_atom_site_fract_z
_atom_site_U_iso_or_equiv
_atom_site_adp_type
_atom_site_occupancy
_atom_site_site_symmetry_order
_atom_site_calc_flag
_atom_site_refinement_flags_posn
_atom_site_refinement_flags_adp
_atom_site_refinement_flags_occupancy
_atom_site_disorder_assembly
_atom_site_disorder_group
C1 C 0.1475(18) 0.0790(15) 0.4328(13) 0.082(6) Uani 1 1 d . . . . .
H1 H 0.2303 0.0574 0.4215 0.098 Uiso 1 1 calc R U . . .
C2 C 0.065(3) 0.0963(19) 0.3484(16) 0.106(10) Uani 1 1 d . . . . .
H2 H 0.0865 0.0822 0.2816 0.127 Uiso 1 1 calc R U . . .
C3 C -0.081(2) 0.1438(14) 0.4570(16) 0.090(6) Uani 1 1 d . . . . .
H3 H -0.1638 0.1659 0.4671 0.108 Uiso 1 1 calc R U . . .
C4 C -0.0037(15) 0.1248(8) 0.5442(14) 0.062(4) Uani 1 1 d . . . . .
C5 C -0.0409(14) 0.1364(7) 0.6541(12) 0.055(3) Uani 1 1 d . U . . .
C6 C -0.1610(18) 0.1707(10) 0.6743(15) 0.070(4) Uani 1 1 d . . . . .
H6 H -0.2192 0.1868 0.6188 0.084 Uiso 1 1 calc R U . . .
C7 C -0.1924(18) 0.1805(9) 0.7786(15) 0.062(4) Uani 1 1 d . . . . .
C8 C -0.1046(16) 0.1555(7) 0.8592(13) 0.058(3) Uani 1 1 d . . . . .
C9 C 0.0134(18) 0.1224(8) 0.8303(13) 0.062(3) Uani 1 1 d . . . . .
H9 H 0.0719 0.1048 0.8842 0.074 Uiso 1 1 calc R U . . .
C10 C -0.3143(15) 0.2213(12) 0.8109(18) 0.081(6) Uani 1 1 d . . . . .
H10A H -0.3043 0.2642 0.7836 0.097 Uiso 1 1 calc R U . . .
H10B H -0.4015 0.2038 0.7800 0.097 Uiso 1 1 calc R U . . .
C11 C -0.3200(19) 0.2239(9) 0.9278(19) 0.078(5) Uani 1 1 d . . . . .
H11 H -0.3987 0.2482 0.9534 0.094 Uiso 1 1 calc R U . . .
C12 C -0.307(2) 0.1565(12) 0.969(2) 0.091(7) Uani 1 1 d . . . . .
H12A H -0.3426 0.1242 0.9195 0.110 Uiso 1 1 calc R U . . .
H12B H -0.3412 0.1503 1.0388 0.110 Uiso 1 1 calc R U . . .
C13 C -0.142(2) 0.1674(9) 0.9690(16) 0.077(5) Uani 1 1 d . . . . .
H13 H -0.0841 0.1466 1.0256 0.092 Uiso 1 1 calc R U . . .
C14 C -0.174(2) 0.2397(11) 0.9834(16) 0.078(5) Uani 1 1 d . . . . .
C15 C -0.0821(19) 0.2890(10) 0.933(2) 0.085(6) Uani 1 1 d . . . . .
H15A H -0.1337 0.3280 0.9223 0.128 Uiso 1 1 calc R U . . .
H15B H -0.0542 0.2733 0.8663 0.128 Uiso 1 1 calc R U . . .
H15C H -0.0002 0.2968 0.9794 0.128 Uiso 1 1 calc R U . . .
C16 C -0.179(4) 0.2570(18) 1.100(2) 0.129(12) Uani 1 1 d . . . . .
H16A H -0.2329 0.2953 1.1072 0.193 Uiso 1 1 calc R U . . .
H16B H -0.0853 0.2637 1.1303 0.193 Uiso 1 1 calc R U . . .
H16C H -0.2218 0.2228 1.1373 0.193 Uiso 1 1 calc R U . . .
C17 C 0.162(3) 0.2888(14) 0.5000(16) 0.093(7) Uani 1 1 d . . . . .
H17 H 0.2200 0.2577 0.4733 0.112 Uiso 1 1 calc R U . . .
C18 C 0.090(3) 0.3287(15) 0.430(2) 0.108(9) Uani 1 1 d . . . . .
H18 H 0.0988 0.3249 0.3572 0.130 Uiso 1 1 calc R U . . .
C19 C 0.001(2) 0.3754(13) 0.470(2) 0.095(7) Uani 1 1 d . . . . .
H19 H -0.0487 0.4032 0.4245 0.114 Uiso 1 1 calc R U . . .
C20 C -0.009(3) 0.3791(13) 0.573(2) 0.102(7) Uani 1 1 d . . . . .
H20 H -0.0691 0.4093 0.5996 0.122 Uiso 1 1 calc R U . . .
C21 C 0.067(2) 0.3397(11) 0.6452(17) 0.081(5) Uani 1 1 d . . . . .
H21 H 0.0593 0.3447 0.7178 0.098 Uiso 1 1 calc R U . . .
C22 C 0.1537(16) 0.2926(7) 0.6067(14) 0.059(3) Uani 1 1 d . . . . .
C23 C 0.2300(15) 0.2468(6) 0.6787(11) 0.050(3) Uani 1 1 d . . . . .
C24 C 0.2462(15) 0.2579(7) 0.7870(12) 0.054(3) Uani 1 1 d . . . . .
H24 H 0.2179 0.2975 0.8110 0.065 Uiso 1 1 calc R U . . .
C25 C 0.3012(14) 0.2151(8) 0.8631(15) 0.050(3) Uani 1 1 d . . . . .
C26 C 0.3044(15) 0.2300(8) 0.9802(14) 0.053(3) Uani 1 1 d . . . . .
C27 C 0.3046(18) 0.2912(9) 1.0152(14) 0.065(4) Uani 1 1 d . . . . .
H27 H 0.3032 0.3248 0.9670 0.079 Uiso 1 1 calc R U . . .
C28 C 0.307(2) 0.3037(12) 1.1239(16) 0.086(6) Uani 1 1 d . . . . .
H28 H 0.3094 0.3457 1.1480 0.103 Uiso 1 1 calc R U . . .
C29 C 0.305(2) 0.253(2) 1.1968(16) 0.092(10) Uani 1 1 d . . . . .
H29 H 0.3058 0.2612 1.2692 0.110 Uiso 1 1 calc R U . . .
C30 C 0.303(3) 0.1912(15) 1.159(2) 0.093(7) Uani 1 1 d . . . . .
H30 H 0.2995 0.1571 1.2053 0.112 Uiso 1 1 calc R U . . .
C31 C 0.305(2) 0.1802(11) 1.0504(16) 0.075(5) Uani 1 1 d . . . . .
H31 H 0.3063 0.1385 1.0253 0.090 Uiso 1 1 calc R U . . .
C32 C 0.5385(17) 0.0878(13) 0.3447(12) 0.070(4) Uani 1 1 d . . . . .
H32 H 0.4780 0.1194 0.3660 0.085 Uiso 1 1 calc R U . . .
C33 C 0.571(2) 0.0856(19) 0.2394(14) 0.094(5) Uani 1 1 d . . . . .
H33 H 0.5309 0.1148 0.1912 0.113 Uiso 1 1 calc R U . . .
C34 C 0.662(4) 0.0407(16) 0.2065(17) 0.134(13) Uani 1 1 d . . . . .
H34 H 0.6873 0.0397 0.1367 0.160 Uiso 1 1 calc R U . . .
C35 C 0.716(3) -0.0035(15) 0.280(2) 0.114(10) Uani 1 1 d . . . . .
H35 H 0.7781 -0.0343 0.2578 0.137 Uiso 1 1 calc R U . . .
C36 C 0.681(3) -0.0032(11) 0.3824(15) 0.088(6) Uani 1 1 d . . . . .
H36 H 0.7152 -0.0348 0.4288 0.106 Uiso 1 1 calc R U . . .
C37 C 0.5923(18) 0.0451(8) 0.4184(13) 0.062(3) Uani 1 1 d . . . . .
C38 C 0.5610(14) 0.0524(7) 0.5310(10) 0.049(3) Uani 1 1 d . . . . .
C39 C 0.6456(17) 0.0231(8) 0.6084(13) 0.062(4) Uani 1 1 d . . . . .
H39 H 0.7174 -0.0023 0.5853 0.075 Uiso 1 1 calc R U . . .
C40 C 0.6359(14) 0.0273(6) 0.7179(12) 0.051(3) Uani 1 1 d . . . . .
C41 C 0.7375(17) -0.0045(7) 0.7940(14) 0.058(3) Uani 1 1 d . . . . .
C42 C 0.8639(19) -0.0293(9) 0.7644(18) 0.072(4) Uani 1 1 d . . . . .
H42 H 0.8874 -0.0263 0.6943 0.086 Uiso 1 1 calc R U . . .
C43 C 0.954(2) -0.0580(11) 0.837(2) 0.090(6) Uani 1 1 d . . . . .
H43 H 1.0383 -0.0739 0.8161 0.108 Uiso 1 1 calc R U . . .
C44 C 0.924(3) -0.0642(10) 0.941(2) 0.091(7) Uani 1 1 d . . . . .
H44 H 0.9855 -0.0845 0.9899 0.109 Uiso 1 1 calc R U . . .
C45 C 0.798(3) -0.0395(11) 0.9703(16) 0.083(6) Uani 1 1 d . . . . .
H45 H 0.7764 -0.0424 1.0407 0.100 Uiso 1 1 calc R U . . .
C46 C 0.7056(19) -0.0107(7) 0.8986(13) 0.062(4) Uani 1 1 d . . . . .
H46 H 0.6208 0.0048 0.9203 0.075 Uiso 1 1 calc R U . . .
C47 C 0.421(2) -0.1161(9) 0.5178(14) 0.071(4) Uani 1 1 d . . . . .
H47 H 0.4288 -0.0748 0.4917 0.085 Uiso 1 1 calc R U . . .
C48 C 0.460(2) -0.1681(12) 0.4565(16) 0.088(6) Uani 1 1 d . . . . .
H48 H 0.4930 -0.1611 0.3899 0.105 Uiso 1 1 calc R U . . .
C49 C 0.449(2) -0.2289(10) 0.4931(18) 0.078(5) Uani 1 1 d . . . . .
H49 H 0.4778 -0.2631 0.4529 0.094 Uiso 1 1 calc R U . . .
C50 C 0.397(3) -0.2390(9) 0.588(2) 0.088(6) Uani 1 1 d . . . . .
H50 H 0.3850 -0.2807 0.6101 0.106 Uiso 1 1 calc R U . . .
C51 C 0.360(2) -0.1894(9) 0.6530(17) 0.075(5) Uani 1 1 d . . . . .
H51 H 0.3281 -0.1976 0.7196 0.090 Uiso 1 1 calc R U . . .
C52 C 0.3727(14) -0.1259(6) 0.6164(11) 0.052(3) Uani 1 1 d D . . . .
C53 C 0.3394(14) -0.0702(6) 0.6840(11) 0.052(3) Uani 1 1 d D U . . .
C54 C 0.3506(18) -0.0771(7) 0.7949(12) 0.059(3) Uani 1 1 d . . . . .
H54 H 0.3849 -0.1158 0.8218 0.071 Uiso 1 1 calc R U . . .
C55 C 0.3144(17) -0.0307(8) 0.8686(13) 0.052(3) Uani 1 1 d . . . . .
C56 C 0.3259(19) -0.0465(9) 0.9836(14) 0.057(4) Uani 1 1 d . . . . .
C57 C 0.4121(19) -0.0923(8) 1.0290(12) 0.065(4) Uani 1 1 d . . . . .
H57 H 0.4686 -0.1157 0.9859 0.078 Uiso 1 1 calc R U . . .
C58 C 0.419(3) -0.1049(12) 1.1336(17) 0.088(6) Uani 1 1 d . . . . .
H58 H 0.4770 -0.1373 1.1606 0.105 Uiso 1 1 calc R U . . .
C59 C 0.340(4) -0.071(2) 1.2012(17) 0.113(11) Uani 1 1 d . . . . .
H59 H 0.3476 -0.0782 1.2739 0.136 Uiso 1 1 calc R U . . .
C60 C 0.249(4) -0.0246(16) 1.1582(17) 0.112(11) Uani 1 1 d . . . . .
H60 H 0.1916 -0.0024 1.2023 0.134 Uiso 1 1 calc R U . . .
C61 C 0.242(3) -0.0110(11) 1.0507(17) 0.083(6) Uani 1 1 d . . . . .
H61 H 0.1837 0.0211 1.0231 0.100 Uiso 1 1 calc R U . . .
N1 N 0.1169(14) 0.0912(10) 0.5331(10) 0.065(3) Uani 1 1 d . . . . .
N2 N 0.0483(13) 0.1141(7) 0.7324(11) 0.059(3) Uani 1 1 d . U . . .
N3 N -0.049(3) 0.1332(15) 0.3571(16) 0.121(9) Uani 1 1 d . . . . .
O1 O 0.2754(14) 0.1960(6) 0.6332(10) 0.063(3) Uani 1 1 d . . . . .
O2 O 0.3418(12) 0.1582(5) 0.8383(9) 0.057(2) Uani 1 1 d . . . . .
O3 O 0.4566(10) 0.0886(8) 0.5484(6) 0.058(2) Uani 1 1 d . . . . .
O4 O 0.5355(10) 0.0605(5) 0.7590(7) 0.056(2) Uani 1 1 d . . . . .
O5 O 0.2997(13) -0.0206(5) 0.6385(10) 0.057(3) Uani 1 1 d . U . . .
O6 O 0.2655(13) 0.0239(5) 0.8432(8) 0.061(3) Uani 1 1 d . . . . .
Sm1 Sm 0.30959(6) 0.08840(5) 0.69409(4) 0.0469(2) Uani 1 1 d . . . . .

loop_
_atom_site_aniso_label
_atom_site_aniso_U_11
_atom_site_aniso_U_22
_atom_site_aniso_U_33
_atom_site_aniso_U_23
_atom_site_aniso_U_13
_atom_site_aniso_U_12
C1 0.072(8) 0.102(16) 0.072(9) -0.034(13) 0.004(7) -0.001(12)
C2 0.107(14) 0.15(3) 0.059(9) -0.015(13) 0.005(9) 0.026(18)
C3 0.079(11) 0.119(18) 0.071(10) 0.005(11) 0.000(9) 0.037(12)
C4 0.047(6) 0.060(9) 0.079(9) -0.009(7) -0.005(6) 0.015(6)
C5 0.041(6) 0.056(8) 0.067(8) 0.002(6) 0.002(5) 0.006(6)
C6 0.057(8) 0.077(11) 0.074(10) -0.012(8) -0.003(7) 0.002(8)
C7 0.053(8) 0.058(9) 0.076(10) -0.007(8) 0.006(7) -0.002(8)
C8 0.062(8) 0.048(7) 0.065(8) -0.009(6) 0.019(6) -0.010(6)
C9 0.070(9) 0.051(8) 0.066(8) 0.004(7) 0.018(7) 0.009(7)
C10 0.047(8) 0.073(13) 0.125(18) -0.010(10) 0.023(10) 0.004(7)
C11 0.065(9) 0.063(10) 0.110(14) -0.022(10) 0.034(9) -0.006(8)
C12 0.093(13) 0.082(13) 0.106(16) 0.001(12) 0.062(12) -0.002(11)
C13 0.095(12) 0.066(11) 0.074(10) -0.001(8) 0.036(9) 0.018(9)
C14 0.088(12) 0.074(12) 0.074(11) -0.011(10) 0.021(9) 0.013(10)
C15 0.064(9) 0.068(11) 0.125(17) -0.042(11) 0.016(10) -0.017(9)
C16 0.15(2) 0.13(3) 0.105(19) -0.041(18) 0.029(18) 0.05(2)
C17 0.101(14) 0.115(18) 0.065(10) 0.008(11) 0.012(10) 0.028(14)
C18 0.119(18) 0.11(2) 0.093(15) 0.042(14) 0.009(13) 0.048(16)
C19 0.084(12) 0.092(15) 0.107(17) 0.049(13) 0.004(12) 0.011(11)
C20 0.093(14) 0.088(15) 0.13(2) 0.024(14) 0.024(14) 0.033(13)
C21 0.090(12) 0.080(12) 0.075(11) 0.010(9) 0.011(9) 0.019(11)
C22 0.056(7) 0.048(7) 0.074(9) 0.006(6) 0.012(7) -0.007(6)
C23 0.061(7) 0.029(5) 0.063(7) 0.010(5) 0.009(6) -0.002(5)
C24 0.058(8) 0.042(7) 0.062(8) -0.001(6) 0.004(6) 0.017(6)
C25 0.038(6) 0.038(7) 0.075(9) -0.003(6) 0.010(6) 0.000(5)
C26 0.046(6) 0.053(8) 0.060(8) -0.010(7) 0.006(6) 0.007(6)
C27 0.066(9) 0.068(10) 0.063(8) -0.010(7) 0.009(7) -0.006(8)
C28 0.097(14) 0.096(14) 0.065(10) -0.017(10) 0.005(9) 0.012(12)
C29 0.102(17) 0.11(3) 0.061(12) -0.004(11) 0.015(11) 0.017(13)
C30 0.120(18) 0.092(16) 0.068(12) 0.019(12) 0.008(11) 0.016(14)
C31 0.097(13) 0.068(11) 0.060(9) 0.004(8) 0.014(9) 0.014(10)
C32 0.085(9) 0.065(8) 0.064(7) 0.010(11) 0.020(6) 0.011(12)
C33 0.124(14) 0.095(12) 0.065(8) 0.016(15) 0.024(9) 0.012(19)
C34 0.21(3) 0.14(2) 0.056(10) 0.019(12) 0.050(15) 0.08(2)
C35 0.15(2) 0.12(2) 0.078(12) 0.002(13) 0.041(14) 0.071(19)
C36 0.122(16) 0.084(13) 0.060(9) 0.005(9) 0.024(10) 0.035(12)
C37 0.071(9) 0.058(8) 0.059(8) -0.001(6) 0.017(7) 0.000(7)
C38 0.053(7) 0.048(7) 0.048(6) 0.006(5) 0.011(5) 0.006(6)
C39 0.062(8) 0.064(9) 0.062(8) 0.002(7) 0.016(7) 0.007(7)
C40 0.046(6) 0.042(7) 0.066(8) -0.001(6) 0.004(6) 0.003(5)
C41 0.054(7) 0.042(7) 0.078(9) -0.008(6) -0.003(7) -0.005(6)
C42 0.061(9) 0.058(9) 0.096(13) -0.006(9) 0.003(8) 0.004(8)
C43 0.057(9) 0.076(12) 0.14(2) -0.002(12) -0.004(10) 0.025(9)
C44 0.095(14) 0.067(12) 0.106(16) 0.000(11) -0.039(13) 0.017(10)
C45 0.119(17) 0.067(12) 0.062(10) -0.006(9) -0.011(10) 0.011(12)
C46 0.080(10) 0.043(7) 0.063(8) -0.001(6) -0.003(7) 0.012(7)
C47 0.090(11) 0.061(9) 0.063(9) -0.011(7) 0.022(8) -0.004(8)
C48 0.102(14) 0.097(15) 0.066(10) -0.020(10) 0.018(9) 0.000(12)
C49 0.084(11) 0.064(10) 0.086(12) -0.029(9) 0.001(9) 0.008(9)
C50 0.113(15) 0.046(9) 0.106(15) -0.016(9) 0.009(12) 0.001(10)
C51 0.094(12) 0.050(8) 0.084(11) 0.002(8) 0.012(10) 0.001(8)
C52 0.055(7) 0.045(7) 0.054(7) -0.003(5) 0.004(5) -0.001(6)
C53 0.045(6) 0.046(7) 0.066(8) 0.007(6) 0.001(5) -0.005(6)
C54 0.082(10) 0.047(7) 0.050(7) -0.005(6) 0.018(7) 0.002(7)
C55 0.063(8) 0.045(8) 0.050(7) 0.002(6) 0.015(6) 0.005(7)
C56 0.070(9) 0.051(8) 0.051(7) 0.005(7) 0.016(7) -0.005(7)
C57 0.081(10) 0.061(9) 0.053(7) 0.003(6) 0.017(7) -0.008(8)
C58 0.096(14) 0.091(15) 0.075(11) 0.022(11) -0.003(10) -0.010(12)
C59 0.18(3) 0.12(3) 0.047(10) 0.016(11) 0.024(14) 0.02(2)
C60 0.17(3) 0.13(2) 0.048(9) 0.018(12) 0.033(13) 0.05(2)
C61 0.116(17) 0.073(12) 0.062(10) -0.006(9) 0.017(10) 0.017(12)
N1 0.072(6) 0.062(8) 0.063(6) 0.005(7) 0.014(5) 0.008(8)
N2 0.064(7) 0.049(6) 0.066(7) 0.000(6) 0.019(5) 0.011(5)
N3 0.113(15) 0.18(3) 0.071(10) -0.016(14) -0.011(10) 0.024(17)
O1 0.087(8) 0.048(6) 0.055(6) 0.019(5) 0.019(5) 0.004(6)
O2 0.066(6) 0.043(5) 0.061(5) -0.006(4) -0.001(5) 0.011(5)
O3 0.072(5) 0.060(5) 0.044(4) 0.004(6) 0.014(3) 0.011(7)
O4 0.061(5) 0.060(5) 0.049(4) -0.008(4) 0.009(4) 0.012(4)
O5 0.068(6) 0.037(5) 0.066(6) 0.012(5) 0.004(5) 0.016(5)
O6 0.083(7) 0.055(6) 0.048(5) 0.002(4) 0.028(5) 0.013(5)
Sm1 0.0528(4) 0.0420(3) 0.0470(3) 0.0002(4) 0.0121(2) 0.0084(4)

loop_
_atom_type_symbol
_atom_type_description
_atom_type_scat_dispersion_real
_atom_type_scat_dispersion_imag
_atom_type_scat_source
C C 0.0181 0.0091 'International Tables Vol C Tables 4.2.6.8 and 6.1.1.4'
H H 0.0000 0.0000 'International Tables Vol C Tables 4.2.6.8 and 6.1.1.4'
N N 0.0311 0.0180 'International Tables Vol C Tables 4.2.6.8 and 6.1.1.4'
O O 0.0492 0.0322 'International Tables Vol C Tables 4.2.6.8 and 6.1.1.4'
Sm Sm -5.3236 12.2178 'International Tables Vol C Tables 4.2.6.8 and 6.1.1.4'

loop_
_geom_angle_atom_site_label_1
_geom_angle_atom_site_label_2
_geom_angle_atom_site_label_3
_geom_angle
_geom_angle_site_symmetry_1
_geom_angle_site_symmetry_3
_geom_angle_publ_flag
C2 C1 N1 123.2(19) . . ?
C2 C1 H1 118.4 . . ?
N1 C1 H1 118.4 . . ?
C1 C2 N3 122(2) . . ?
C1 C2 H2 119.0 . . ?
N3 C2 H2 119.0 . . ?
N3 C3 C4 125.0(19) . . ?
N3 C3 H3 117.5 . . ?
C4 C3 H3 117.5 . . ?
C3 C4 N1 119.5(16) . . ?
C3 C4 C5 124.7(14) . . ?
N1 C4 C5 115.8(13) . . ?
N2 C5 C6 122.4(15) . . ?
N2 C5 C4 117.1(12) . . ?
C6 C5 C4 120.4(14) . . ?
C7 C6 C5 118.7(16) . . ?
C7 C6 H6 120.6 . . ?
C5 C6 H6 120.6 . . ?
C8 C7 C6 119.3(16) . . ?
C8 C7 C10 117.1(17) . . ?
C6 C7 C10 123.6(17) . . ?
C7 C8 C9 117.3(15) . . ?
C7 C8 C13 117.2(16) . . ?
C9 C8 C13 125.4(17) . . ?
N2 C9 C8 124.8(16) . . ?
N2 C9 H9 117.6 . . ?
C8 C9 H9 117.6 . . ?
C11 C10 C7 111.3(17) . . ?
C11 C10 H10A 109.4 . . ?
C7 C10 H10A 109.4 . . ?
C11 C10 H10B 109.4 . . ?
C7 C10 H10B 109.4 . . ?
H10A C10 H10B 108.0 . . ?
C10 C11 C12 107.6(18) . . ?
C10 C11 C14 111.7(14) . . ?
C12 C11 C14 89.4(19) . . ?
C10 C11 H11 115.1 . . ?
C12 C11 H11 115.1 . . ?
C14 C11 H11 115.1 . . ?
C11 C12 C13 85.9(15) . . ?
C11 C12 H12A 114.3 . . ?
C13 C12 H12A 114.3 . . ?
C11 C12 H12B 114.3 . . ?
C13 C12 H12B 114.3 . . ?
H12A C12 H12B 111.5 . . ?
C8 C13 C14 109.5(16) . . ?
C8 C13 C12 105.9(18) . . ?
C14 C13 C12 86.5(16) . . ?
C8 C13 H13 116.9 . . ?
C14 C13 H13 116.9 . . ?
C12 C13 H13 116.9 . . ?
C15 C14 C16 107(2) . . ?
C15 C14 C11 118.8(19) . . ?
C16 C14 C11 114(2) . . ?
C15 C14 C13 119.3(16) . . ?
C16 C14 C13 111(2) . . ?
C11 C14 C13 85.2(17) . . ?
C14 C15 H15A 109.5 . . ?
C14 C15 H15B 109.5 . . ?
H15A C15 H15B 109.5 . . ?
C14 C15 H15C 109.5 . . ?
H15A C15 H15C 109.5 . . ?
H15B C15 H15C 109.5 . . ?
C14 C16 H16A 109.5 . . ?
C14 C16 H16B 109.5 . . ?
H16A C16 H16B 109.5 . . ?
C14 C16 H16C 109.5 . . ?
H16A C16 H16C 109.5 . . ?
H16B C16 H16C 109.5 . . ?
C22 C17 C18 123(2) . . ?
C22 C17 H17 118.4 . . ?
C18 C17 H17 118.4 . . ?
C17 C18 C19 119(2) . . ?
C17 C18 H18 120.7 . . ?
C19 C18 H18 120.7 . . ?
C20 C19 C18 119(2) . . ?
C20 C19 H19 120.6 . . ?
C18 C19 H19 120.6 . . ?
C19 C20 C21 123(2) . . ?
C19 C20 H20 118.6 . . ?
C21 C20 H20 118.6 . . ?
C20 C21 C22 119(2) . . ?
C20 C21 H21 120.5 . . ?
C22 C21 H21 120.5 . . ?
C17 C22 C21 117.5(18) . . ?
C17 C22 C23 120.9(17) . . ?
C21 C22 C23 121.5(16) . . ?
O1 C23 C24 123.6(12) . . ?
O1 C23 C22 115.1(13) . . ?
C24 C23 C22 121.2(13) . . ?
C23 C24 C25 126.0(13) . . ?
C23 C24 H24 117.0 . . ?
C25 C24 H24 117.0 . . ?
O2 C25 C24 122.0(16) . . ?
O2 C25 C26 115.9(15) . . ?
C24 C25 C26 121.8(14) . . ?
C27 C26 C31 120.5(17) . . ?
C27 C26 C25 121.0(16) . . ?
C31 C26 C25 118.5(16) . . ?
C26 C27 C28 120(2) . . ?
C26 C27 H27 120.1 . . ?
C28 C27 H27 120.1 . . ?
C27 C28 C29 120(2) . . ?
C27 C28 H28 119.9 . . ?
C29 C28 H28 119.9 . . ?
C30 C29 C28 119(2) . . ?
C30 C29 H29 120.7 . . ?
C28 C29 H29 120.7 . . ?
C29 C30 C31 120(2) . . ?
C29 C30 H30 120.1 . . ?
C31 C30 H30 120.1 . . ?
C26 C31 C30 121(2) . . ?
C26 C31 H31 119.6 . . ?
C30 C31 H31 119.6 . . ?
C37 C32 C33 122(2) . . ?
C37 C32 H32 118.9 . . ?
C33 C32 H32 118.9 . . ?
C34 C33 C32 120(2) . . ?
C34 C33 H33 120.0 . . ?
C32 C33 H33 120.0 . . ?
C33 C34 C35 118(2) . . ?
C33 C34 H34 120.8 . . ?
C35 C34 H34 120.8 . . ?
C36 C35 C34 122(2) . . ?
C36 C35 H35 119.0 . . ?
C34 C35 H35 119.0 . . ?
C35 C36 C37 119.9(19) . . ?
C35 C36 H36 120.1 . . ?
C37 C36 H36 120.1 . . ?
C32 C37 C36 117.2(16) . . ?
C32 C37 C38 119.8(15) . . ?
C36 C37 C38 123.0(15) . . ?
O3 C38 C39 124.8(13) . . ?
O3 C38 C37 115.6(12) . . ?
C39 C38 C37 119.6(13) . . ?
C38 C39 C40 127.4(14) . . ?
C38 C39 H39 116.3 . . ?
C40 C39 H39 116.3 . . ?
O4 C40 C39 121.2(13) . . ?
O4 C40 C41 116.5(13) . . ?
C39 C40 C41 122.3(13) . . ?
C46 C41 C42 118.1(16) . . ?
C46 C41 C40 119.2(15) . . ?
C42 C41 C40 122.7(17) . . ?
C43 C42 C41 120(2) . . ?
C43 C42 H42 119.8 . . ?
C41 C42 H42 119.8 . . ?
C42 C43 C44 122.2(19) . . ?
C42 C43 H43 118.9 . . ?
C44 C43 H43 118.9 . . ?
C43 C44 C45 117.4(18) . . ?
C43 C44 H44 121.3 . . ?
C45 C44 H44 121.3 . . ?
C46 C45 C44 122(2) . . ?
C46 C45 H45 119.1 . . ?
C44 C45 H45 119.1 . . ?
C45 C46 C41 120.2(18) . . ?
C45 C46 H46 119.9 . . ?
C41 C46 H46 119.9 . . ?
C52 C47 C48 120.2(18) . . ?
C52 C47 H47 119.9 . . ?
C48 C47 H47 119.9 . . ?
C49 C48 C47 121(2) . . ?
C49 C48 H48 119.6 . . ?
C47 C48 H48 119.6 . . ?
C50 C49 C48 119.4(17) . . ?
C50 C49 H49 120.3 . . ?
C48 C49 H49 120.3 . . ?
C49 C50 C51 122(2) . . ?
C49 C50 H50 118.8 . . ?
C51 C50 H50 118.8 . . ?
C50 C51 C52 118.7(19) . . ?
C50 C51 H51 120.7 . . ?
C52 C51 H51 120.7 . . ?
C47 C52 C51 118.5(14) . . ?
C47 C52 C53 120.0(14) . . ?
C51 C52 C53 121.4(14) . . ?
O5 C53 C54 123.5(13) . . ?
O5 C53 C52 117.4(13) . . ?
C54 C53 C52 119.0(13) . . ?
C55 C54 C53 125.6(15) . . ?
C55 C54 H54 117.2 . . ?
C53 C54 H54 117.2 . . ?
O6 C55 C54 124.0(15) . . ?
O6 C55 C56 116.8(14) . . ?
C54 C55 C56 119.1(15) . . ?
C57 C56 C61 117.8(17) . . ?
C57 C56 C55 125.0(16) . . ?
C61 C56 C55 117.3(17) . . ?
C58 C57 C56 122.7(19) . . ?
C58 C57 H57 118.7 . . ?
C56 C57 H57 118.7 . . ?
C57 C58 C59 121(2) . . ?
C57 C58 H58 119.5 . . ?
C59 C58 H58 119.5 . . ?
C58 C59 C60 118(2) . . ?
C58 C59 H59 120.9 . . ?
C60 C59 H59 120.9 . . ?
C59 C60 C61 121(2) . . ?
C59 C60 H60 119.4 . . ?
C61 C60 H60 119.4 . . ?
C60 C61 C56 119(2) . . ?
C60 C61 H61 120.4 . . ?
C56 C61 H61 120.4 . . ?
C1 N1 C4 115.4(15) . . ?
C1 N1 Sm1 122.5(10) . . ?
C4 N1 Sm1 118.8(11) . . ?
C9 N2 C5 117.4(13) . . ?
C9 N2 Sm1 120.0(11) . . ?
C5 N2 Sm1 120.0(9) . . ?
C3 N3 C2 114(2) . . ?
C23 O1 Sm1 132.2(9) . . ?
C25 O2 Sm1 137.2(11) . . ?
C38 O3 Sm1 129.2(9) . . ?
C40 O4 Sm1 132.3(9) . . ?
C53 O5 Sm1 131.4(10) . . ?
C55 O6 Sm1 129.2(9) . . ?
O4 Sm1 O2 79.0(3) . . ?
O4 Sm1 O6 77.5(4) . . ?
O2 Sm1 O6 76.1(4) . . ?
O4 Sm1 O3 72.3(3) . . ?
O2 Sm1 O3 123.0(5) . . ?
O6 Sm1 O3 139.0(4) . . ?
O4 Sm1 O5 83.3(4) . . ?
O2 Sm1 O5 145.7(4) . . ?
O6 Sm1 O5 71.6(4) . . ?
O3 Sm1 O5 77.8(5) . . ?
O4 Sm1 O1 116.9(4) . . ?
O2 Sm1 O1 70.8(4) . . ?
O6 Sm1 O1 139.6(4) . . ?
O3 Sm1 O1 79.9(5) . . ?
O5 Sm1 O1 143.3(3) . . ?
O4 Sm1 N2 148.7(4) . . ?
O2 Sm1 N2 79.0(4) . . ?
O6 Sm1 N2 75.7(4) . . ?
O3 Sm1 N2 138.9(4) . . ?
O5 Sm1 N2 103.2(4) . . ?
O1 Sm1 N2 75.8(4) . . ?
O4 Sm1 N1 148.8(4) . . ?
O2 Sm1 N1 129.3(5) . . ?
O6 Sm1 N1 118.1(5) . . ?
O3 Sm1 N1 79.7(3) . . ?
O5 Sm1 N1 77.5(5) . . ?
O1 Sm1 N1 70.1(6) . . ?
N2 Sm1 N1 61.0(4) . . ?

loop_
_geom_bond_atom_site_label_1
_geom_bond_atom_site_label_2
_geom_bond_distance
_geom_bond_site_symmetry_2
_geom_bond_publ_flag
C1 C2 1.34(3) . ?
C1 N1 1.34(2) . ?
C1 H1 0.9300 . ?
C2 N3 1.34(4) . ?
C2 H2 0.9300 . ?
C3 N3 1.34(3) . ?
C3 C4 1.35(3) . ?
C3 H3 0.9300 . ?
C4 N1 1.36(2) . ?
C4 C5 1.48(2) . ?
C5 N2 1.35(2) . ?
C5 C6 1.39(2) . ?
C6 C7 1.39(3) . ?
C6 H6 0.9300 . ?
C7 C8 1.38(3) . ?
C7 C10 1.52(2) . ?
C8 C9 1.39(2) . ?
C8 C13 1.48(2) . ?
C9 N2 1.31(2) . ?
C9 H9 0.9300 . ?
C10 C11 1.48(3) . ?
C10 H10A 0.9700 . ?
C10 H10B 0.9700 . ?
C11 C12 1.51(3) . ?
C11 C14 1.56(3) . ?
C11 H11 0.9800 . ?
C12 C13 1.59(3) . ?
C12 H12A 0.9700 . ?
C12 H12B 0.9700 . ?
C13 C14 1.56(3) . ?
C13 H13 0.9800 . ?
C14 C15 1.52(3) . ?
C14 C16 1.53(3) . ?
C15 H15A 0.9600 . ?
C15 H15B 0.9600 . ?
C15 H15C 0.9600 . ?
C16 H16A 0.9600 . ?
C16 H16B 0.9600 . ?
C16 H16C 0.9600 . ?
C17 C22 1.36(3) . ?
C17 C18 1.38(3) . ?
C17 H17 0.9300 . ?
C18 C19 1.41(4) . ?
C18 H18 0.9300 . ?
C19 C20 1.32(4) . ?
C19 H19 0.9300 . ?
C20 C21 1.40(3) . ?
C20 H20 0.9300 . ?
C21 C22 1.40(3) . ?
C21 H21 0.9300 . ?
C22 C23 1.48(2) . ?
C23 O1 1.297(19) . ?
C23 C24 1.39(2) . ?
C24 C25 1.39(2) . ?
C24 H24 0.9300 . ?
C25 O2 1.298(18) . ?
C25 C26 1.51(2) . ?
C26 C27 1.36(2) . ?
C26 C31 1.37(3) . ?
C27 C28 1.40(2) . ?
C27 H27 0.9300 . ?
C28 C29 1.40(4) . ?
C28 H28 0.9300 . ?
C29 C30 1.38(5) . ?
C29 H29 0.9300 . ?
C30 C31 1.39(3) . ?
C30 H30 0.9300 . ?
C31 H31 0.9300 . ?
C32 C37 1.37(3) . ?
C32 C33 1.39(2) . ?
C32 H32 0.9300 . ?
C33 C34 1.36(4) . ?
C33 H33 0.9300 . ?
C34 C35 1.38(4) . ?
C34 H34 0.9300 . ?
C35 C36 1.36(3) . ?
C35 H35 0.9300 . ?
C36 C37 1.41(3) . ?
C36 H36 0.9300 . ?
C37 C38 1.48(2) . ?
C38 O3 1.284(18) . ?
C38 C39 1.37(2) . ?
C39 C40 1.40(2) . ?
C39 H39 0.9300 . ?
C40 O4 1.317(17) . ?
C40 C41 1.48(2) . ?
C41 C46 1.38(2) . ?
C41 C42 1.39(3) . ?
C42 C43 1.36(3) . ?
C42 H42 0.9300 . ?
C43 C44 1.36(4) . ?
C43 H43 0.9300 . ?
C44 C45 1.38(4) . ?
C44 H44 0.9300 . ?
C45 C46 1.37(3) . ?
C45 H45 0.9300 . ?
C46 H46 0.9300 . ?
C47 C52 1.37(2) . ?
C47 C48 1.40(3) . ?
C47 H47 0.9300 . ?
C48 C49 1.36(3) . ?
C48 H48 0.9300 . ?
C49 C50 1.34(3) . ?
C49 H49 0.9300 . ?
C50 C51 1.39(3) . ?
C50 H50 0.9300 . ?
C51 C52 1.42(2) . ?
C51 H51 0.9300 . ?
C52 C53 1.492(11) . ?
C53 O5 1.235(18) . ?
C53 C54 1.41(2) . ?
C54 C55 1.40(2) . ?
C54 H54 0.9300 . ?
C55 O6 1.27(2) . ?
C55 C56 1.49(2) . ?
C56 C57 1.37(3) . ?
C56 C61 1.41(3) . ?
C57 C58 1.35(3) . ?
C57 H57 0.9300 . ?
C58 C59 1.37(4) . ?
C58 H58 0.9300 . ?
C59 C60 1.39(5) . ?
C59 H59 0.9300 . ?
C60 C61 1.39(3) . ?
C60 H60 0.9300 . ?
C61 H61 0.9300 . ?
N1 Sm1 2.658(13) . ?
N2 Sm1 2.628(12) . ?
O1 Sm1 2.398(12) . ?
O2 Sm1 2.342(10) . ?
O3 Sm1 2.384(8) . ?
O4 Sm1 2.335(10) . ?
O5 Sm1 2.390(12) . ?
O6 Sm1 2.379(10) . ?
